data_7158689
loop_
_publ_author_name
'Zhaojiang, Shi'
'Li, Nan'
'Wang, Wei-Zhen'
'Lu, Hao-Kuan'
'Yuan, Yaofeng'
'Li, Zhen'
'Ye, Ke-Yin'

_publ_section_title
;
 Electrochemical 5-exo-dig aza-cyclization of 2-alkynylbenzamides toward
 3-hydroxyisoindolinone derivatives
;
_journal_name_full 'Organic &amp; Biomolecular Chemistry'
_journal_paper_doi 10.1039/D2OB00637E
_journal_year 2022
_chemical_formula_moiety 'C24 H19 N O6 S'
_chemical_formula_sum 'C24 H19 N O6 S'
_chemical_formula_weight 449.46
_space_group_crystal_system monoclinic
_space_group_IT_number 14
_space_group_name_Hall '-P 2yn'
_space_group_name_H-M_alt 'P 1 21/n 1'
_atom_sites_solution_hydrogens geom
_atom_sites_solution_primary dual
_audit_creation_date 2021-03-26
_audit_creation_method
;
Olex2 1.3
(compiled 2020.11.12 svn.r5f609507 for OlexSys, GUI svn.r6272)
;
_audit_update_record
;
2021-10-13 deposited with the CCDC.	2022-05-09 downloaded from the CCDC.
;
_cell_angle_alpha 90
_cell_angle_beta 112.46(3)
_cell_angle_gamma 90
_cell_formula_units_Z 4
_cell_length_a 13.649(3)
_cell_length_b 14.265(3)
_cell_length_c 11.970(2)
_cell_measurement_reflns_used 9958
_cell_measurement_temperature 296.15
_cell_measurement_theta_max 24.346
_cell_measurement_theta_min 2.157
_cell_volume 2153.8(9)
_computing_cell_refinement 'SAINT V8.40B (?, 2016)'
_computing_data_collection 'SAINT V8.40B (?, 2016)'
_computing_data_reduction 'SAINT V8.40B (?, 2016)'
_computing_molecular_graphics 'Olex2 1.3 (Dolomanov et al., 2009)'
_computing_publication_material 'Olex2 1.3 (Dolomanov et al., 2009)'
_computing_structure_refinement 'SHELXL 2018/3 (Sheldrick, 2015)'
_computing_structure_solution 'SHELXT 2018/2 (Sheldrick, 2018)'
_diffrn_ambient_temperature 296.15
_diffrn_measured_fraction_theta_full 1.000
_diffrn_measured_fraction_theta_max 0.978
_diffrn_measurement_device_type 'Bruker APEX-II CCD'
_diffrn_measurement_method '\f and \w scans'
_diffrn_radiation_type MoK\a
_diffrn_radiation_wavelength 0.71073
_diffrn_reflns_av_R_equivalents 0.1129
_diffrn_reflns_av_unetI/netI 0.0835
_diffrn_reflns_Laue_measured_fraction_full 1.000
_diffrn_reflns_Laue_measured_fraction_max 0.978
_diffrn_reflns_limit_h_max 18
_diffrn_reflns_limit_h_min -18
_diffrn_reflns_limit_k_max 19
_diffrn_reflns_limit_k_min -18
_diffrn_reflns_limit_l_max 16
_diffrn_reflns_limit_l_min -16
_diffrn_reflns_number 99956
_diffrn_reflns_point_group_measured_fraction_full 1.000
_diffrn_reflns_point_group_measured_fraction_max 0.978
_diffrn_reflns_theta_full 25.242
_diffrn_reflns_theta_max 29.293
_diffrn_reflns_theta_min 2.155
_diffrn_source_current 1.4
_diffrn_source_power 0.07
_diffrn_source_voltage 50.0
_exptl_absorpt_coefficient_mu 0.192
_exptl_absorpt_correction_T_max 0.7458
_exptl_absorpt_correction_T_min 0.7139
_exptl_absorpt_correction_type multi-scan
_exptl_absorpt_process_details
;
SADABS-2016/2 (Bruker,2016/2) was used for absorption correction.
wR2(int) was 0.1099 before and 0.0659 after correction.
The Ratio of minimum to maximum transmission is 0.9572.
The \l/2 correction factor is Not present.
;
_exptl_crystal_colour colourless
_exptl_crystal_colour_primary colourless
_exptl_crystal_density_diffrn 1.386
_exptl_crystal_description block
_exptl_crystal_F_000 936
_exptl_crystal_size_max 0.12
_exptl_crystal_size_mid 0.11
_exptl_crystal_size_min 0.1
_refine_diff_density_max 0.280
_refine_diff_density_min -0.481
_refine_diff_density_rms 0.053
_refine_ls_extinction_method none
_refine_ls_goodness_of_fit_ref 1.028
_refine_ls_hydrogen_treatment constr
_refine_ls_matrix_type full
_refine_ls_number_parameters 291
_refine_ls_number_reflns 5762
_refine_ls_number_restraints 0
_refine_ls_restrained_S_all 1.028
_refine_ls_R_factor_all 0.1274
_refine_ls_R_factor_gt 0.0492
_refine_ls_shift/su_max 0.001
_refine_ls_shift/su_mean 0.000
_refine_ls_structure_factor_coef Fsqd
_refine_ls_weighting_details 'w=1/[\s^2^(Fo^2^)+(0.0408P)^2^+0.6115P] where P=(Fo^2^+2Fc^2^)/3'
_refine_ls_weighting_scheme calc
_refine_ls_wR_factor_gt 0.0902
_refine_ls_wR_factor_ref 0.1075
_reflns_Friedel_coverage 0.000
_reflns_number_gt 3334
_reflns_number_total 5762
_reflns_threshold_expression 'I > 2\s(I)'
_cod_data_source_file d2ob00637e2.cif
_cod_data_source_block mo_szj55q_2_0m_a
_cod_original_cell_volume 2153.9(9)
_cod_database_code 7158689
_shelx_shelxl_version_number 2018/3
_shelx_space_group_comment
;
The symmetry employed for this shelxl refinement is uniquely defined
by the following loop, which should always be used as a source of
symmetry information in preference to the above space-group names.
They are only intended as comments.
;
_shelx_estimated_absorpt_t_max 0.981
_shelx_estimated_absorpt_t_min 0.977
_olex2_refinement_description
;
1. Fixed Uiso
 At 1.2 times of:
  All C(H) groups
 At 1.5 times of:
  All C(H,H,H) groups
2.a Aromatic/amide H refined with riding coordinates:
 C3(H3), C4(H4), C5(H5), C6(H6), C11(H11), C12(H12), C13(H13), C14(H14),
 C15(H15), C19(H19), C20(H20), C22(H22), C23(H23)
2.b Idealised Me refined as rotating group:
 C17(H17A,H17B,H17C), C24(H24A,H24B,H24C)
;
_olex2_submission_special_instructions 'No special instructions were received'

loop_
_space_group_symop_operation_xyz
'x, y, z'
'-x+1/2, y+1/2, -z+1/2'
'-x, -y, -z'
'x-1/2, -y-1/2, z-1/2'

loop_
_atom_site_label
_atom_site_type_symbol
_atom_site_fract_x
_atom_site_fract_y
_atom_site_fract_z
_atom_site_U_iso_or_equiv
_atom_site_adp_type
_atom_site_occupancy
_atom_site_site_symmetry_order
_atom_site_calc_flag
_atom_site_refinement_flags_posn
_atom_site_refinement_flags_adp
_atom_site_refinement_flags_occupancy
_atom_site_disorder_assembly
_atom_site_disorder_group
S1 S 0.32168(4) 0.57871(3) 0.06664(4) 0.03087(13) Uani 1 1 d . . . . .
O1 O 0.33389(11) 0.65246(9) 0.30957(11) 0.0354(3) Uani 1 1 d . . . . .
O2 O 0.51668(10) 0.43631(9) 0.21243(11) 0.0355(3) Uani 1 1 d . . . . .
O3 O 0.25403(9) 0.37458(8) 0.11791(10) 0.0290(3) Uani 1 1 d . . . . .
O4 O 0.13771(10) 0.44237(10) 0.18604(12) 0.0431(4) Uani 1 1 d . . . . .
O5 O 0.22456(10) 0.62942(9) 0.03135(11) 0.0380(3) Uani 1 1 d . . . . .
O6 O 0.33445(10) 0.50821(9) -0.01137(11) 0.0364(3) Uani 1 1 d . . . . .
N1 N 0.33712(12) 0.52181(10) 0.19509(12) 0.0279(3) Uani 1 1 d . . . . .
C1 C 0.34084(14) 0.56849(13) 0.30026(15) 0.0289(4) Uani 1 1 d . . . . .
C2 C 0.35452(14) 0.49462(12) 0.39052(15) 0.0276(4) Uani 1 1 d . . . . .
C3 C 0.36374(15) 0.50463(13) 0.50925(16) 0.0332(4) Uani 1 1 d . . . . .
H3 H 0.364662 0.563543 0.542912 0.040 Uiso 1 1 calc R U . . .
C4 C 0.37154(16) 0.42358(14) 0.57601(16) 0.0372(5) Uani 1 1 d . . . . .
H4 H 0.377759 0.427855 0.655969 0.045 Uiso 1 1 calc R U . . .
C5 C 0.37016(15) 0.33649(14) 0.52484(16) 0.0357(5) Uani 1 1 d . . . . .
H5 H 0.376032 0.283065 0.571492 0.043 Uiso 1 1 calc R U . . .
C6 C 0.36021(14) 0.32668(13) 0.40526(16) 0.0318(4) Uani 1 1 d . . . . .
H6 H 0.359010 0.267841 0.371298 0.038 Uiso 1 1 calc R U . . .
C7 C 0.35217(14) 0.40760(12) 0.33898(15) 0.0266(4) Uani 1 1 d . . . . .
C8 C 0.34288(14) 0.41933(12) 0.20804(15) 0.0268(4) Uani 1 1 d . . . . .
C9 C 0.44503(15) 0.38071(12) 0.19601(14) 0.0272(4) Uani 1 1 d . . . . .
C10 C 0.45981(14) 0.27930(12) 0.17589(15) 0.0283(4) Uani 1 1 d . . . . .
C11 C 0.38701(15) 0.20851(13) 0.16616(16) 0.0326(4) Uani 1 1 d . . . . .
H11 H 0.321733 0.222998 0.169460 0.039 Uiso 1 1 calc R U . . .
C12 C 0.41184(17) 0.11630(14) 0.15155(19) 0.0426(5) Uani 1 1 d . . . . .
H12 H 0.363698 0.068896 0.147042 0.051 Uiso 1 1 calc R U . . .
C13 C 0.50694(18) 0.09438(15) 0.1437(2) 0.0494(6) Uani 1 1 d . . . . .
H13 H 0.522451 0.032379 0.132827 0.059 Uiso 1 1 calc R U . . .
C14 C 0.57949(18) 0.16383(15) 0.1517(2) 0.0489(6) Uani 1 1 d . . . . .
H14 H 0.643933 0.148885 0.146540 0.059 Uiso 1 1 calc R U . . .
C15 C 0.55584(16) 0.25589(14) 0.16764(17) 0.0379(5) Uani 1 1 d . . . . .
H15 H 0.604730 0.302796 0.172884 0.045 Uiso 1 1 calc R U . . .
C16 C 0.15363(15) 0.39410(13) 0.11360(17) 0.0331(4) Uani 1 1 d . . . . .
C17 C 0.07298(17) 0.34654(16) 0.00745(19) 0.0467(5) Uani 1 1 d . . . . .
H17A H 0.086866 0.360050 -0.063692 0.070 Uiso 1 1 calc R U . . .
H17B H 0.003594 0.368839 -0.003314 0.070 Uiso 1 1 calc R U . . .
H17C H 0.076499 0.280060 0.020932 0.070 Uiso 1 1 calc R U . . .
C18 C 0.42707(15) 0.65892(13) 0.10679(16) 0.0315(4) Uani 1 1 d . . . . .
C19 C 0.52198(16) 0.63201(14) 0.09870(16) 0.0340(5) Uani 1 1 d . . . . .
H19 H 0.530951 0.571421 0.075525 0.041 Uiso 1 1 calc R U . . .
C20 C 0.60286(16) 0.69714(14) 0.12580(17) 0.0378(5) Uani 1 1 d . . . . .
H20 H 0.666562 0.679777 0.120365 0.045 Uiso 1 1 calc R U . . .
C21 C 0.59110(16) 0.78819(14) 0.16107(17) 0.0392(5) Uani 1 1 d . . . . .
C22 C 0.49553(17) 0.81238(14) 0.16989(18) 0.0396(5) Uani 1 1 d . . . . .
H22 H 0.486925 0.872455 0.194920 0.048 Uiso 1 1 calc R U . . .
C23 C 0.41368(16) 0.74923(13) 0.14235(17) 0.0366(5) Uani 1 1 d . . . . .
H23 H 0.349881 0.766724 0.147433 0.044 Uiso 1 1 calc R U . . .
C24 C 0.67854(18) 0.85941(16) 0.1871(2) 0.0545(6) Uani 1 1 d . . . . .
H24A H 0.703917 0.876948 0.270847 0.082 Uiso 1 1 calc R U . . .
H24B H 0.651799 0.913856 0.137691 0.082 Uiso 1 1 calc R U . . .
H24C H 0.735620 0.832814 0.169465 0.082 Uiso 1 1 calc R U . . .

loop_
_atom_site_aniso_label
_atom_site_aniso_U_11
_atom_site_aniso_U_22
_atom_site_aniso_U_33
_atom_site_aniso_U_23
_atom_site_aniso_U_13
_atom_site_aniso_U_12
S1 0.0384(3) 0.0276(3) 0.0292(2) 0.00474(19) 0.0158(2) 0.0052(2)
O1 0.0466(9) 0.0255(7) 0.0408(7) -0.0026(6) 0.0243(6) 0.0002(6)
O2 0.0350(8) 0.0318(7) 0.0407(7) -0.0017(6) 0.0155(6) -0.0049(6)
O3 0.0292(8) 0.0290(7) 0.0270(6) -0.0032(5) 0.0088(5) -0.0004(6)
O4 0.0349(8) 0.0519(9) 0.0445(8) -0.0098(7) 0.0173(7) 0.0010(7)
O5 0.0367(8) 0.0352(8) 0.0411(8) 0.0068(6) 0.0136(6) 0.0084(6)
O6 0.0490(9) 0.0341(7) 0.0291(7) 0.0008(6) 0.0183(6) 0.0048(6)
N1 0.0375(9) 0.0219(8) 0.0270(8) 0.0017(6) 0.0154(7) 0.0021(7)
C1 0.0284(10) 0.0307(11) 0.0303(10) -0.0033(8) 0.0143(8) -0.0025(8)
C2 0.0262(10) 0.0287(10) 0.0290(9) -0.0019(8) 0.0116(8) -0.0035(8)
C3 0.0363(12) 0.0337(11) 0.0314(10) -0.0062(8) 0.0147(8) -0.0065(9)
C4 0.0407(12) 0.0459(12) 0.0246(9) -0.0015(9) 0.0121(8) -0.0099(10)
C5 0.0377(12) 0.0365(11) 0.0296(10) 0.0039(8) 0.0094(9) -0.0075(9)
C6 0.0334(11) 0.0291(10) 0.0318(10) -0.0004(8) 0.0111(8) -0.0039(9)
C7 0.0253(10) 0.0289(10) 0.0256(9) 0.0001(7) 0.0098(7) -0.0026(8)
C8 0.0309(10) 0.0224(9) 0.0273(9) 0.0000(7) 0.0113(8) -0.0016(8)
C9 0.0345(11) 0.0272(10) 0.0199(8) 0.0025(7) 0.0103(8) -0.0012(9)
C10 0.0316(11) 0.0263(10) 0.0274(9) 0.0039(7) 0.0115(8) 0.0033(8)
C11 0.0367(12) 0.0299(10) 0.0358(10) 0.0030(8) 0.0190(9) 0.0012(9)
C12 0.0503(14) 0.0277(11) 0.0549(13) 0.0030(9) 0.0259(11) -0.0018(10)
C13 0.0573(16) 0.0288(12) 0.0677(15) 0.0031(10) 0.0300(12) 0.0105(11)
C14 0.0410(14) 0.0426(13) 0.0671(15) 0.0041(11) 0.0250(11) 0.0121(11)
C15 0.0358(12) 0.0343(11) 0.0440(12) 0.0013(9) 0.0157(9) 0.0016(9)
C16 0.0341(12) 0.0324(11) 0.0332(10) 0.0036(8) 0.0135(9) 0.0002(9)
C17 0.0359(13) 0.0510(13) 0.0448(12) -0.0059(10) 0.0059(10) -0.0037(10)
C18 0.0390(12) 0.0281(10) 0.0325(10) 0.0082(8) 0.0192(9) 0.0051(9)
C19 0.0431(13) 0.0325(11) 0.0311(10) 0.0075(8) 0.0195(9) 0.0088(9)
C20 0.0360(12) 0.0440(13) 0.0358(11) 0.0092(9) 0.0164(9) 0.0076(10)
C21 0.0389(13) 0.0386(12) 0.0384(11) 0.0086(9) 0.0129(9) 0.0005(10)
C22 0.0467(13) 0.0291(11) 0.0466(12) 0.0010(9) 0.0220(10) 0.0019(10)
C23 0.0413(12) 0.0301(11) 0.0440(11) 0.0071(9) 0.0226(10) 0.0072(9)
C24 0.0390(14) 0.0495(14) 0.0683(15) 0.0030(12) 0.0131(12) -0.0006(11)

loop_
_atom_type_symbol
_atom_type_description
_atom_type_scat_dispersion_real
_atom_type_scat_dispersion_imag
_atom_type_scat_source
C C 0.0033 0.0016 'International Tables Vol C Tables 4.2.6.8 and 6.1.1.4'
H H 0.0000 0.0000 'International Tables Vol C Tables 4.2.6.8 and 6.1.1.4'
N N 0.0061 0.0033 'International Tables Vol C Tables 4.2.6.8 and 6.1.1.4'
O O 0.0106 0.0060 'International Tables Vol C Tables 4.2.6.8 and 6.1.1.4'
S S 0.1246 0.1234 'International Tables Vol C Tables 4.2.6.8 and 6.1.1.4'

loop_
_geom_angle_atom_site_label_1
_geom_angle_atom_site_label_2
_geom_angle_atom_site_label_3
_geom_angle
_geom_angle_site_symmetry_1
_geom_angle_site_symmetry_3
_geom_angle_publ_flag
O5 S1 O6 119.72(8) . . ?
O5 S1 N1 107.09(8) . . ?
O5 S1 C18 108.82(9) . . ?
O6 S1 N1 104.74(7) . . ?
O6 S1 C18 110.26(9) . . ?
N1 S1 C18 105.15(8) . . ?
C16 O3 C8 118.84(13) . . ?
C1 N1 S1 122.63(12) . . ?
C1 N1 C8 113.21(13) . . ?
C8 N1 S1 124.10(11) . . ?
O1 C1 N1 124.98(16) . . ?
O1 C1 C2 129.39(16) . . ?
N1 C1 C2 105.63(15) . . ?
C3 C2 C1 128.08(16) . . ?
C7 C2 C1 109.96(15) . . ?
C7 C2 C3 121.90(16) . . ?
C2 C3 H3 121.2 . . ?
C2 C3 C4 117.54(17) . . ?
C4 C3 H3 121.2 . . ?
C3 C4 H4 119.7 . . ?
C5 C4 C3 120.60(17) . . ?
C5 C4 H4 119.7 . . ?
C4 C5 H5 119.1 . . ?
C4 C5 C6 121.70(17) . . ?
C6 C5 H5 119.1 . . ?
C5 C6 H6 121.2 . . ?
C7 C6 C5 117.50(17) . . ?
C7 C6 H6 121.2 . . ?
C2 C7 C6 120.75(16) . . ?
C2 C7 C8 109.72(14) . . ?
C6 C7 C8 129.51(16) . . ?
O3 C8 N1 111.65(14) . . ?
O3 C8 C7 115.98(14) . . ?
O3 C8 C9 107.69(13) . . ?
N1 C8 C7 101.35(13) . . ?
N1 C8 C9 110.88(14) . . ?
C7 C8 C9 109.20(14) . . ?
O2 C9 C8 116.62(15) . . ?
O2 C9 C10 120.56(17) . . ?
C10 C9 C8 122.62(15) . . ?
C11 C10 C9 125.53(17) . . ?
C11 C10 C15 118.82(17) . . ?
C15 C10 C9 115.65(16) . . ?
C10 C11 H11 120.0 . . ?
C12 C11 C10 119.90(18) . . ?
C12 C11 H11 120.0 . . ?
C11 C12 H12 119.7 . . ?
C13 C12 C11 120.53(19) . . ?
C13 C12 H12 119.7 . . ?
C12 C13 H13 119.9 . . ?
C12 C13 C14 120.3(2) . . ?
C14 C13 H13 119.9 . . ?
C13 C14 H14 120.2 . . ?
C13 C14 C15 119.6(2) . . ?
C15 C14 H14 120.2 . . ?
C10 C15 H15 119.6 . . ?
C14 C15 C10 120.88(19) . . ?
C14 C15 H15 119.6 . . ?
O3 C16 C17 109.87(17) . . ?
O4 C16 O3 122.99(17) . . ?
O4 C16 C17 127.14(19) . . ?
C16 C17 H17A 109.5 . . ?
C16 C17 H17B 109.5 . . ?
C16 C17 H17C 109.5 . . ?
H17A C17 H17B 109.5 . . ?
H17A C17 H17C 109.5 . . ?
H17B C17 H17C 109.5 . . ?
C19 C18 S1 119.29(15) . . ?
C19 C18 C23 120.82(18) . . ?
C23 C18 S1 119.86(15) . . ?
C18 C19 H19 120.7 . . ?
C20 C19 C18 118.68(18) . . ?
C20 C19 H19 120.7 . . ?
C19 C20 H20 119.2 . . ?
C19 C20 C21 121.53(19) . . ?
C21 C20 H20 119.2 . . ?
C20 C21 C24 121.15(19) . . ?
C22 C21 C20 118.28(19) . . ?
C22 C21 C24 120.56(19) . . ?
C21 C22 H22 119.4 . . ?
C23 C22 C21 121.28(19) . . ?
C23 C22 H22 119.4 . . ?
C18 C23 H23 120.3 . . ?
C22 C23 C18 119.41(19) . . ?
C22 C23 H23 120.3 . . ?
C21 C24 H24A 109.5 . . ?
C21 C24 H24B 109.5 . . ?
C21 C24 H24C 109.5 . . ?
H24A C24 H24B 109.5 . . ?
H24A C24 H24C 109.5 . . ?
H24B C24 H24C 109.5 . . ?

loop_
_geom_bond_atom_site_label_1
_geom_bond_atom_site_label_2
_geom_bond_distance
_geom_bond_site_symmetry_2
_geom_bond_publ_flag
S1 O5 1.4252(14) . ?
S1 O6 1.4277(13) . ?
S1 N1 1.6792(14) . ?
S1 C18 1.755(2) . ?
O1 C1 1.210(2) . ?
O2 C9 1.216(2) . ?
O3 C8 1.429(2) . ?
O3 C16 1.380(2) . ?
O4 C16 1.191(2) . ?
N1 C1 1.408(2) . ?
N1 C8 1.469(2) . ?
C1 C2 1.469(2) . ?
C2 C3 1.385(2) . ?
C2 C7 1.381(2) . ?
C3 H3 0.9300 . ?
C3 C4 1.386(3) . ?
C4 H4 0.9300 . ?
C4 C5 1.382(3) . ?
C5 H5 0.9300 . ?
C5 C6 1.392(3) . ?
C6 H6 0.9300 . ?
C6 C7 1.381(2) . ?
C7 C8 1.533(2) . ?
C8 C9 1.556(3) . ?
C9 C10 1.493(2) . ?
C10 C11 1.390(3) . ?
C10 C15 1.392(3) . ?
C11 H11 0.9300 . ?
C11 C12 1.386(3) . ?
C12 H12 0.9300 . ?
C12 C13 1.373(3) . ?
C13 H13 0.9300 . ?
C13 C14 1.378(3) . ?
C14 H14 0.9300 . ?
C14 C15 1.383(3) . ?
C15 H15 0.9300 . ?
C16 C17 1.489(3) . ?
C17 H17A 0.9600 . ?
C17 H17B 0.9600 . ?
C17 H17C 0.9600 . ?
C18 C19 1.389(3) . ?
C18 C23 1.391(3) . ?
C19 H19 0.9300 . ?
C19 C20 1.383(3) . ?
C20 H20 0.9300 . ?
C20 C21 1.394(3) . ?
C21 C22 1.392(3) . ?
C21 C24 1.506(3) . ?
C22 H22 0.9300 . ?
C22 C23 1.374(3) . ?
C23 H23 0.9300 . ?
C24 H24A 0.9600 . ?
C24 H24B 0.9600 . ?
C24 H24C 0.9600 . ?

loop_
_geom_torsion_atom_site_label_1
_geom_torsion_atom_site_label_2
_geom_torsion_atom_site_label_3
_geom_torsion_atom_site_label_4
_geom_torsion
_geom_torsion_site_symmetry_1
_geom_torsion_site_symmetry_2
_geom_torsion_site_symmetry_3
_geom_torsion_site_symmetry_4
_geom_torsion_publ_flag
S1 N1 C1 O1 -0.3(3) . . . . ?
S1 N1 C1 C2 179.79(12) . . . . ?
S1 N1 C8 O3 -53.70(19) . . . . ?
S1 N1 C8 C7 -177.79(12) . . . . ?
S1 N1 C8 C9 66.39(18) . . . . ?
S1 C18 C19 C20 177.35(14) . . . . ?
S1 C18 C23 C22 -177.95(14) . . . . ?
O1 C1 C2 C3 -0.7(3) . . . . ?
O1 C1 C2 C7 176.37(19) . . . . ?
O2 C9 C10 C11 174.38(17) . . . . ?
O2 C9 C10 C15 -5.0(2) . . . . ?
O3 C8 C9 O2 142.50(15) . . . . ?
O3 C8 C9 C10 -42.62(19) . . . . ?
O5 S1 N1 C1 -58.41(16) . . . . ?
O5 S1 N1 C8 118.52(14) . . . . ?
O5 S1 C18 C19 -154.99(14) . . . . ?
O5 S1 C18 C23 22.90(17) . . . . ?
O6 S1 N1 C1 173.48(14) . . . . ?
O6 S1 N1 C8 -9.60(16) . . . . ?
O6 S1 C18 C19 -21.83(16) . . . . ?
O6 S1 C18 C23 156.06(14) . . . . ?
N1 S1 C18 C19 90.56(15) . . . . ?
N1 S1 C18 C23 -91.55(16) . . . . ?
N1 C1 C2 C3 179.26(18) . . . . ?
N1 C1 C2 C7 -3.7(2) . . . . ?
N1 C8 C9 O2 20.1(2) . . . . ?
N1 C8 C9 C10 -165.05(14) . . . . ?
C1 N1 C8 O3 123.48(15) . . . . ?
C1 N1 C8 C7 -0.60(18) . . . . ?
C1 N1 C8 C9 -116.43(16) . . . . ?
C1 C2 C3 C4 177.28(18) . . . . ?
C1 C2 C7 C6 -178.00(16) . . . . ?
C1 C2 C7 C8 3.4(2) . . . . ?
C2 C3 C4 C5 0.1(3) . . . . ?
C2 C7 C8 O3 -122.85(16) . . . . ?
C2 C7 C8 N1 -1.76(18) . . . . ?
C2 C7 C8 C9 115.30(16) . . . . ?
C3 C2 C7 C6 -0.7(3) . . . . ?
C3 C2 C7 C8 -179.31(17) . . . . ?
C3 C4 C5 C6 -0.5(3) . . . . ?
C4 C5 C6 C7 0.3(3) . . . . ?
C5 C6 C7 C2 0.3(3) . . . . ?
C5 C6 C7 C8 178.57(17) . . . . ?
C6 C7 C8 O3 58.7(2) . . . . ?
C6 C7 C8 N1 179.82(18) . . . . ?
C6 C7 C8 C9 -63.1(2) . . . . ?
C7 C2 C3 C4 0.5(3) . . . . ?
C7 C8 C9 O2 -90.78(18) . . . . ?
C7 C8 C9 C10 84.11(18) . . . . ?
C8 O3 C16 O4 -4.6(3) . . . . ?
C8 O3 C16 C17 175.33(15) . . . . ?
C8 N1 C1 O1 -177.49(17) . . . . ?
C8 N1 C1 C2 2.56(19) . . . . ?
C8 C9 C10 C11 -0.3(3) . . . . ?
C8 C9 C10 C15 -179.71(15) . . . . ?
C9 C10 C11 C12 -177.81(17) . . . . ?
C9 C10 C15 C14 178.56(18) . . . . ?
C10 C11 C12 C13 -1.6(3) . . . . ?
C11 C10 C15 C14 -0.9(3) . . . . ?
C11 C12 C13 C14 0.8(3) . . . . ?
C12 C13 C14 C15 -0.1(3) . . . . ?
C13 C14 C15 C10 0.2(3) . . . . ?
C15 C10 C11 C12 1.6(3) . . . . ?
C16 O3 C8 N1 -60.97(18) . . . . ?
C16 O3 C8 C7 54.4(2) . . . . ?
C16 O3 C8 C9 177.09(13) . . . . ?
C18 S1 N1 C1 57.24(16) . . . . ?
C18 S1 N1 C8 -125.83(14) . . . . ?
C18 C19 C20 C21 0.2(3) . . . . ?
C19 C18 C23 C22 -0.1(3) . . . . ?
C19 C20 C21 C22 0.7(3) . . . . ?
C19 C20 C21 C24 -178.32(18) . . . . ?
C20 C21 C22 C23 -1.3(3) . . . . ?
C21 C22 C23 C18 1.0(3) . . . . ?
C23 C18 C19 C20 -0.5(3) . . . . ?
C24 C21 C22 C23 177.70(19) . . . . ?
